data_2222398
loop_
_publ_author_name
'Narendra Babu, Shivanagere Nagojappa'
'Abdul Rahim, Aisyah Saad'
'Hamid, Shafida Abd'
'Yeap, Chin Sing'
'Fun, Hoong-Kun'

_publ_section_title
;
 4-(<i>sec</i>-Butylamino)-3-nitrobenzoic acid
;
_journal_coeditor_code LH2837
_journal_issue 7
_journal_name_full 'Acta Crystallographica Section E'
_journal_page_first o1557
_journal_page_last o1558
_journal_paper_doi 10.1107/S1600536809021655
_journal_volume 65
_journal_year 2009
_chemical_formula_iupac 'C11 H14 N2 O4'
_chemical_formula_moiety 'C11 H14 N2 O4'
_chemical_formula_sum 'C11 H14 N2 O4'
_chemical_formula_weight 238.24
_chemical_name_systematic
;
4-(<i>sec</i>-Butylamino)-3-nitrobenzoic acid
;
_space_group_IT_number 14
_symmetry_cell_setting monoclinic
_symmetry_space_group_name_Hall '-P 2ybc'
_symmetry_space_group_name_H-M 'P 1 21/c 1'
_atom_sites_solution_hydrogens geom
_atom_sites_solution_primary direct
_atom_sites_solution_secondary difmap
_audit_creation_method SHELXL-97
_cell_angle_alpha 90.00
_cell_angle_beta 101.896(3)
_cell_angle_gamma 90.00
_cell_formula_units_Z 8
_cell_length_a 6.9722(4)
_cell_length_b 15.7250(8)
_cell_length_c 21.8111(11)
_cell_measurement_reflns_used 5403
_cell_measurement_temperature 110
_cell_measurement_theta_max 26.16
_cell_measurement_theta_min 2.31
_cell_volume 2340.0(2)
_computing_cell_refinement 'SAINT (Bruker, 2005)'
_computing_data_collection 'APEX2 (Bruker, 2005)'
_computing_data_reduction 'SAINT (Bruker, 2005)'
_computing_molecular_graphics 'SHELXTL (Sheldrick, 2008)'
_computing_publication_material
;
SHELXTL (Sheldrick, 2008) and PLATON (Spek, 2009)
;
_computing_structure_refinement 'SHELXTL (Sheldrick, 2008)'
_computing_structure_solution 'SHELXTL (Sheldrick, 2008)'
_diffrn_ambient_temperature 110
_diffrn_measured_fraction_theta_full 1.000
_diffrn_measured_fraction_theta_max 1.000
_diffrn_measurement_device_type
;
Bruker SMART APEXII CCD area-detector
;
_diffrn_measurement_method '\f and \w'
_diffrn_radiation_monochromator graphite
_diffrn_radiation_source 'fine-focus sealed tube'
_diffrn_radiation_type MoK\a
_diffrn_radiation_wavelength 0.71073
_diffrn_reflns_av_R_equivalents 0.0493
_diffrn_reflns_av_sigmaI/netI 0.0423
_diffrn_reflns_limit_h_max 8
_diffrn_reflns_limit_h_min -8
_diffrn_reflns_limit_k_max 19
_diffrn_reflns_limit_k_min -16
_diffrn_reflns_limit_l_max 26
_diffrn_reflns_limit_l_min -26
_diffrn_reflns_number 23247
_diffrn_reflns_theta_full 26.00
_diffrn_reflns_theta_max 26.00
_diffrn_reflns_theta_min 1.91
_diffrn_standards_number 0
_exptl_absorpt_coefficient_mu 0.104
_exptl_absorpt_correction_T_max 0.9954
_exptl_absorpt_correction_T_min 0.9223
_exptl_absorpt_correction_type multi-scan
_exptl_absorpt_process_details '(<i>SADABS</i>; Bruker, 2005)'
_exptl_crystal_colour yellow
_exptl_crystal_density_diffrn 1.353
_exptl_crystal_density_method 'not measured'
_exptl_crystal_description needle
_exptl_crystal_F_000 1008
_exptl_crystal_size_max 0.57
_exptl_crystal_size_mid 0.08
_exptl_crystal_size_min 0.04
_refine_diff_density_max 0.562
_refine_diff_density_min -0.595
_refine_ls_extinction_method none
_refine_ls_goodness_of_fit_ref 1.075
_refine_ls_hydrogen_treatment mixed
_refine_ls_matrix_type full
_refine_ls_number_parameters 335
_refine_ls_number_reflns 4600
_refine_ls_number_restraints 2
_refine_ls_restrained_S_all 1.075
_refine_ls_R_factor_all 0.0989
_refine_ls_R_factor_gt 0.0701
_refine_ls_shift/su_max_lt 0.001
_refine_ls_shift/su_mean 0.000
_refine_ls_structure_factor_coef Fsqd
_refine_ls_weighting_details 'calc w=1/[\s^2^(Fo^2^)+(0.0456P)^2^+3.6565P] where P=(Fo^2^+2Fc^2^)/3'
_refine_ls_weighting_scheme calc
_refine_ls_wR_factor_gt 0.1499
_refine_ls_wR_factor_ref 0.1649
_reflns_number_gt 3357
_reflns_number_total 4600
_reflns_threshold_expression I>2\s(I)
_cod_data_source_file lh2837.cif
_cod_data_source_block I
_cod_original_sg_symbol_H-M 'P 21/c'
_cod_database_code 2222398
_cod_database_fobs_code 2222398

loop_
_symmetry_equiv_pos_as_xyz
'x, y, z'
'-x, y+1/2, -z+1/2'
'-x, -y, -z'
'x, -y-1/2, z-1/2'

loop_
_atom_site_type_symbol
_atom_site_label
_atom_site_fract_x
_atom_site_fract_y
_atom_site_fract_z
_atom_site_U_iso_or_equiv
_atom_site_adp_type
_atom_site_calc_flag
_atom_site_refinement_flags
_atom_site_occupancy
_atom_site_disorder_assembly
_atom_site_disorder_group
O O1A 0.4975(3) 0.90262(13) 0.95499(9) 0.0352(5) Uani d . 1 . .
H H1OA 0.4983 0.9220 0.9899 0.053 Uiso calc R 1 . .
O O2A 0.5198(3) 1.04071(13) 0.93205(9) 0.0347(5) Uani d . 1 . .
O O3A 0.5205(3) 1.11848(13) 0.71999(10) 0.0404(6) Uani d . 1 . .
O O4A 0.5426(4) 1.02816(15) 0.64713(10) 0.0477(6) Uani d . 1 . .
N N1A 0.5280(4) 1.04472(16) 0.70177(12) 0.0325(6) Uani d . 1 . .
N N2A 0.5194(4) 0.86394(17) 0.66720(12) 0.0310(6) Uani d . 1 . .
C C1A 0.5195(4) 0.97566(18) 0.74513(13) 0.0272(6) Uani d . 1 . .
C C2A 0.5183(4) 0.99913(19) 0.80664(13) 0.0276(6) Uani d . 1 . .
H H2AA 0.5215 1.0564 0.8174 0.033 Uiso calc R 1 . .
C C3A 0.5126(4) 0.93828(18) 0.85192(13) 0.0260(6) Uani d . 1 . .
C C4A 0.5080(4) 0.85228(19) 0.83378(14) 0.0304(7) Uani d . 1 . .
H H4AA 0.5045 0.8104 0.8636 0.036 Uiso calc R 1 . .
C C5A 0.5086(4) 0.82863(19) 0.77366(13) 0.0310(7) Uani d . 1 . .
H H5AA 0.5044 0.7711 0.7636 0.037 Uiso calc R 1 . .
C C6A 0.5155(4) 0.88925(18) 0.72596(13) 0.0271(6) Uani d . 1 . .
C C7A 0.5153(4) 0.77568(19) 0.64471(14) 0.0324(7) Uani d . 1 A .
H H7AA 0.5997 0.7415 0.6770 0.039 Uiso calc R 1 . .
C C8A 0.6020(5) 0.7739(2) 0.58601(14) 0.0415(8) Uani d . 1 . .
H H8AA 0.6047 0.7163 0.5716 0.050 Uiso d PR 0.722(6) A 1
H H8AB 0.7345 0.7944 0.5961 0.050 Uiso d PR 0.722(6) A 1
H H8AC 0.6047 0.7163 0.5716 0.062 Uiso d PR 0.278(6) A 2
H H8AD 0.7345 0.7944 0.5961 0.062 Uiso d PR 0.278(6) A 2
H H8AE 0.5210 0.8065 0.5534 0.062 Uiso d PR 0.278(6) A 2
C C9A 0.4827(11) 0.8285(4) 0.5329(3) 0.0793(11) Uani d P 0.722(6) A 1
H H9AA 0.5300 0.8193 0.4951 0.119 Uiso calc PR 0.722(6) A 1
H H9AB 0.4967 0.8875 0.5443 0.119 Uiso calc PR 0.722(6) A 1
H H9AC 0.3469 0.8127 0.5262 0.119 Uiso calc PR 0.722(6) A 1
C C9C 0.186(3) 0.7705(12) 0.5685(6) 0.0793(11) Uani d P 0.278(6) A 2
H H9CA 0.0556 0.7473 0.5620 0.119 Uiso calc PR 0.278(6) A 2
H H9CB 0.2478 0.7522 0.5354 0.119 Uiso calc PR 0.278(6) A 2
H H9CC 0.1786 0.8315 0.5686 0.119 Uiso calc PR 0.278(6) A 2
C C10A 0.3092(5) 0.7385(2) 0.63375(15) 0.0407(8) Uani d . 1 . .
H H10A 0.2611 0.7413 0.6719 0.061 Uiso d PR 0.722(6) A 1
H H10B 0.2244 0.7706 0.6018 0.061 Uiso d PR 0.722(6) A 1
H H10C 0.3120 0.6803 0.6207 0.061 Uiso d PR 0.722(6) A 1
H H10D 0.2465 0.7554 0.6671 0.049 Uiso d PR 0.278(6) A 2
H H10E 0.3156 0.6775 0.6334 0.049 Uiso d PR 0.278(6) A 2
C C11A 0.5106(4) 0.96526(19) 0.91601(13) 0.0279(6) Uani d . 1 . .
O O1B 0.9570(3) 0.58178(15) 0.55036(10) 0.0404(6) Uani d . 1 . .
H H1OB 0.9671 0.5690 0.5147 0.061 Uiso calc R 1 . .
O O2B 1.0142(3) 0.44245(15) 0.56615(10) 0.0401(6) Uani d . 1 . .
O O3B 1.0282(3) 0.32730(14) 0.77010(10) 0.0411(6) Uani d . 1 . .
O O4B 0.9980(3) 0.40380(15) 0.84984(10) 0.0446(6) Uani d . 1 . .
N N1B 1.0041(3) 0.39668(17) 0.79356(12) 0.0330(6) Uani d . 1 . .
N N2B 0.9466(4) 0.5691(2) 0.83945(12) 0.0393(7) Uani d . 1 . .
C C1B 0.9824(4) 0.47178(18) 0.75471(13) 0.0268(6) Uani d . 1 . .
C C2B 0.9906(4) 0.46020(19) 0.69198(13) 0.0268(6) Uani d . 1 . .
H H2BA 1.0104 0.4060 0.6773 0.032 Uiso calc R 1 . .
C C3B 0.9699(4) 0.5281(2) 0.65165(13) 0.0289(7) Uani d . 1 . .
C C4B 0.9402(4) 0.60957(19) 0.67420(13) 0.0308(7) Uani d . 1 . .
H H4BA 0.9256 0.6558 0.6471 0.037 Uiso calc R 1 . .
C C5B 0.9326(4) 0.6215(2) 0.73584(14) 0.0333(7) Uani d . 1 . .
H H5BA 0.9118 0.6761 0.7495 0.040 Uiso calc R 1 . .
C C6B 0.9549(4) 0.5542(2) 0.77919(13) 0.0298(7) Uani d . 1 . .
C C7B 0.9414(5) 0.6537(2) 0.86791(16) 0.0504(10) Uani d . 1 C .
H H7BA 0.8414 0.6878 0.8405 0.061 Uiso calc R 1 . .
C C8B 0.8803(8) 0.6422(3) 0.92986(19) 0.0793(11) Uani d . 1 . .
H H8BA 0.9565 0.5983 0.9541 0.095 Uiso d PR 0.42 B 1
H H8BB 0.7449 0.6257 0.9225 0.095 Uiso d PR 0.42 B 1
H H8BC 0.7414 0.6519 0.9212 0.095 Uiso d PR 0.35 B 2
H H8BD 0.9383 0.6887 0.9556 0.095 Uiso d PR 0.35 B 2
H H8BE 0.7565 0.6132 0.9231 0.119 Uiso d PR 0.23 B 3
H H8BF 0.9767 0.6095 0.9580 0.119 Uiso d PR 0.23 B 3
H H8BG 0.8675 0.6972 0.9477 0.119 Uiso d PR 0.23 B 3
C C9B 0.9071(12) 0.7303(5) 0.9672(4) 0.044(2) Uani d P 0.42 C 1
H H9BA 0.8896 0.7213 1.0092 0.066 Uiso calc PR 0.42 C 1
H H9BB 0.8114 0.7704 0.9465 0.066 Uiso calc PR 0.42 C 1
H H9BC 1.0363 0.7522 0.9682 0.066 Uiso calc PR 0.42 C 1
C C9D 0.914(2) 0.5772(9) 0.9672(5) 0.0793(11) Uani d P 0.35 C 2
H H9DA 0.8517 0.5277 0.9461 0.119 Uiso calc PR 0.35 C 2
H H9DB 0.8613 0.5881 1.0038 0.119 Uiso calc PR 0.35 C 2
H H9DC 1.0523 0.5678 0.9792 0.119 Uiso calc PR 0.35 C 2
C C9E 1.092(3) 0.7665(8) 0.9122(8) 0.081(7) Uani d PD 0.23 C 3
H H9EA 1.1756 0.8140 0.9085 0.121 Uiso calc PR 0.23 C 3
H H9EB 1.1137 0.7487 0.9552 0.121 Uiso calc PR 0.23 C 3
H H9EC 0.9577 0.7829 0.8983 0.121 Uiso calc PR 0.23 C 3
C C10B 1.1359(6) 0.6989(3) 0.8750(2) 0.0694(13) Uani d D 1 . .
H H10F 1.1684 0.7036 0.8345 0.104 Uiso d PR 0.42 C 1
H H10G 1.1268 0.7547 0.8920 0.104 Uiso d PR 0.42 C 1
H H10H 1.2360 0.6671 0.9024 0.104 Uiso d PR 0.42 C 1
H H10I 1.1684 0.7036 0.8345 0.104 Uiso d PR 0.35 C 2
H H10J 1.1268 0.7547 0.8920 0.104 Uiso d PR 0.35 C 2
H H10K 1.2360 0.6671 0.9024 0.104 Uiso d PR 0.35 C 2
H H10L 1.1610 0.7152 0.8350 0.083 Uiso d PR 0.23 C 3
H H10M 1.2428 0.6652 0.8971 0.083 Uiso d PR 0.23 C 3
C C11B 0.9816(4) 0.5153(2) 0.58518(13) 0.0307(7) Uani d . 1 . .
H H2NA 0.523(5) 0.903(2) 0.6440(15) 0.031(9) Uiso d . 1 . .
H H2NB 0.961(5) 0.522(2) 0.8616(17) 0.053(12) Uiso d . 1 . .

loop_
_atom_site_aniso_label
_atom_site_aniso_U_11
_atom_site_aniso_U_22
_atom_site_aniso_U_33
_atom_site_aniso_U_12
_atom_site_aniso_U_13
_atom_site_aniso_U_23
O1A 0.0455(13) 0.0321(12) 0.0299(11) -0.0005(10) 0.0117(10) -0.0033(9)
O2A 0.0423(13) 0.0312(12) 0.0315(11) -0.0004(10) 0.0095(9) -0.0036(9)
O3A 0.0496(14) 0.0281(12) 0.0448(13) -0.0035(10) 0.0130(11) 0.0000(10)
O4A 0.0692(17) 0.0418(14) 0.0355(13) -0.0061(12) 0.0187(12) -0.0002(10)
N1A 0.0310(14) 0.0316(15) 0.0359(15) -0.0030(11) 0.0088(11) -0.0023(11)
N2A 0.0318(14) 0.0326(15) 0.0279(14) 0.0001(11) 0.0048(11) 0.0012(12)
C1A 0.0183(13) 0.0321(16) 0.0307(15) 0.0016(12) 0.0037(11) 0.0047(12)
C2A 0.0180(13) 0.0289(15) 0.0349(16) 0.0000(11) 0.0033(12) -0.0042(13)
C3A 0.0195(13) 0.0302(16) 0.0287(15) 0.0015(11) 0.0056(12) -0.0003(12)
C4A 0.0260(15) 0.0306(16) 0.0344(16) 0.0010(12) 0.0058(13) 0.0037(13)
C5A 0.0329(16) 0.0271(16) 0.0325(16) 0.0023(13) 0.0052(13) -0.0033(13)
C6A 0.0185(13) 0.0298(16) 0.0318(15) 0.0020(12) 0.0024(12) -0.0032(13)
C7A 0.0341(16) 0.0321(17) 0.0294(15) 0.0024(13) 0.0027(13) -0.0061(13)
C8A 0.0405(18) 0.050(2) 0.0341(17) -0.0005(16) 0.0078(14) -0.0102(15)
C9A 0.112(3) 0.091(3) 0.0410(17) 0.009(2) 0.0301(19) -0.0072(17)
C9C 0.112(3) 0.091(3) 0.0410(17) 0.009(2) 0.0301(19) -0.0072(17)
C10A 0.0396(18) 0.0367(18) 0.0433(19) -0.0024(15) 0.0032(15) -0.0039(15)
C11A 0.0189(14) 0.0338(17) 0.0301(16) -0.0009(12) 0.0032(12) -0.0022(13)
O1B 0.0443(13) 0.0517(14) 0.0261(11) 0.0019(11) 0.0093(10) 0.0018(10)
O2B 0.0418(13) 0.0476(14) 0.0312(12) -0.0007(11) 0.0078(10) -0.0070(10)
O3B 0.0414(13) 0.0321(13) 0.0478(14) 0.0005(10) 0.0043(11) 0.0024(11)
O4B 0.0488(14) 0.0551(15) 0.0301(12) 0.0012(12) 0.0087(10) 0.0109(11)
N1B 0.0239(13) 0.0383(16) 0.0358(14) -0.0015(11) 0.0041(11) 0.0050(12)
N2B 0.0423(16) 0.0478(18) 0.0271(14) 0.0093(13) 0.0054(12) -0.0035(13)
C1B 0.0183(13) 0.0331(16) 0.0287(15) 0.0008(12) 0.0042(11) 0.0007(12)
C2B 0.0164(13) 0.0342(16) 0.0299(15) -0.0011(12) 0.0048(11) -0.0045(13)
C3B 0.0163(13) 0.0415(18) 0.0279(15) -0.0023(12) 0.0026(11) -0.0041(13)
C4B 0.0279(15) 0.0340(17) 0.0297(15) -0.0002(13) 0.0039(12) 0.0048(13)
C5B 0.0280(15) 0.0353(17) 0.0354(17) 0.0059(13) 0.0035(13) -0.0045(14)
C6B 0.0215(14) 0.0421(18) 0.0247(15) 0.0039(13) 0.0020(12) 0.0011(13)
C7B 0.054(2) 0.061(2) 0.0341(18) 0.0158(19) 0.0043(16) -0.0147(17)
C8B 0.112(3) 0.091(3) 0.0410(17) 0.009(2) 0.0301(19) -0.0072(17)
C9B 0.047(5) 0.047(5) 0.042(4) 0.010(4) 0.020(4) -0.008(4)
C9D 0.112(3) 0.091(3) 0.0410(17) 0.009(2) 0.0301(19) -0.0072(17)
C9E 0.113(17) 0.041(10) 0.080(14) -0.033(11) 0.000(12) 0.013(10)
C10B 0.059(3) 0.065(3) 0.071(3) 0.012(2) -0.018(2) -0.036(2)
C11B 0.0210(14) 0.0426(19) 0.0275(15) -0.0022(13) 0.0031(12) -0.0003(14)

loop_
_atom_type_symbol
_atom_type_description
_atom_type_scat_dispersion_real
_atom_type_scat_dispersion_imag
_atom_type_scat_source
C C 0.0033 0.0016 'International Tables Vol C Tables 4.2.6.8 and 6.1.1.4'
H H 0.0000 0.0000 'International Tables Vol C Tables 4.2.6.8 and 6.1.1.4'
N N 0.0061 0.0033 'International Tables Vol C Tables 4.2.6.8 and 6.1.1.4'
O O 0.0106 0.0060 'International Tables Vol C Tables 4.2.6.8 and 6.1.1.4'

loop_
_geom_angle_atom_site_label_1
_geom_angle_atom_site_label_2
_geom_angle_atom_site_label_3
_geom_angle_site_symmetry_1
_geom_angle_site_symmetry_3
_geom_angle
_geom_angle_publ_flag
C11A O1A H1OA . . 109.5 ?
O3A N1A O4A . . 121.6(3) ?
O3A N1A C1A . . 119.0(2) ?
O4A N1A C1A . . 119.4(2) ?
C6A N2A C7A . . 126.4(3) ?
C6A N2A H2NA . . 113(2) ?
C7A N2A H2NA . . 121(2) ?
C2A C1A C6A . . 122.2(3) ?
C2A C1A N1A . . 116.0(3) ?
C6A C1A N1A . . 121.7(3) ?
C3A C2A C1A . . 120.8(3) ?
C3A C2A H2AA . . 119.6 ?
C1A C2A H2AA . . 119.6 ?
C2A C3A C4A . . 117.8(3) ?
C2A C3A C11A . . 119.3(3) ?
C4A C3A C11A . . 122.9(3) ?
C5A C4A C3A . . 121.9(3) ?
C5A C4A H4AA . . 119.1 ?
C3A C4A H4AA . . 119.1 ?
C4A C5A C6A . . 121.9(3) ?
C4A C5A H5AA . . 119.0 ?
C6A C5A H5AA . . 119.0 ?
N2A C6A C5A . . 120.6(3) ?
N2A C6A C1A . . 124.0(3) ?
C5A C6A C1A . . 115.4(3) ?
N2A C7A C10A . . 111.5(2) ?
N2A C7A C8A . . 108.3(3) ?
C10A C7A C8A . . 112.7(3) ?
N2A C7A H7AA . . 108.1 ?
C10A C7A H7AA . . 108.1 ?
C8A C7A H7AA . . 108.1 ?
C7A C8A C9A . . 112.0(3) ?
C7A C8A H8AA . . 109.2 ?
C9A C8A H8AA . . 108.9 ?
C7A C8A H8AB . . 109.3 ?
C9A C8A H8AB . . 109.3 ?
H8AA C8A H8AB . . 108.0 ?
C7A C8A H8AC . . 109.2 ?
C9A C8A H8AC . . 108.9 ?
H8AB C8A H8AC . . 108.0 ?
C7A C8A H8AD . . 109.3 ?
C9A C8A H8AD . . 109.3 ?
H8AA C8A H8AD . . 108.0 ?
H8AC C8A H8AD . . 108.0 ?
C7A C8A H8AE . . 109.7 ?
H8AA C8A H8AE . . 108.1 ?
H8AB C8A H8AE . . 112.5 ?
H8AC C8A H8AE . . 108.1 ?
H8AD C8A H8AE . . 112.5 ?
C8A C9A H9AA . . 109.5 ?
H8AE C9A H9AA . . 112.5 ?
C8A C9A H9AB . . 109.5 ?
H8AE C9A H9AB . . 111.6 ?
C8A C9A H9AC . . 109.5 ?
H8AE C9A H9AC . . 104.2 ?
C10A C9C H9CA . . 109.5 ?
C10A C9C H9CB . . 109.5 ?
H9CA C9C H9CB . . 109.5 ?
C10A C9C H9CC . . 109.5 ?
H9CA C9C H9CC . . 109.5 ?
H9CB C9C H9CC . . 109.5 ?
H9CA C9C H10B . . 107.3 ?
H9CB C9C H10B . . 128.6 ?
H9CC C9C H10B . . 90.2 ?
C7A C10A C9C . . 109.8(7) ?
C7A C10A H10A . . 109.5 ?
C9C C10A H10A . . 122.8 ?
C7A C10A H10B . . 109.3 ?
H10A C10A H10B . . 109.5 ?
C7A C10A H10C . . 109.6 ?
C9C C10A H10C . . 94.4 ?
H10A C10A H10C . . 109.5 ?
H10B C10A H10C . . 109.5 ?
C7A C10A H10D . . 109.7 ?
C9C C10A H10D . . 110.1 ?
H10B C10A H10D . . 95.6 ?
H10C C10A H10D . . 122.0 ?
C7A C10A H10E . . 109.9 ?
C9C C10A H10E . . 109.1 ?
H10A C10A H10E . . 94.5 ?
H10B C10A H10E . . 122.9 ?
H10D C10A H10E . . 108.2 ?
O2A C11A O1A . . 122.8(3) ?
O2A C11A C3A . . 122.6(3) ?
O1A C11A C3A . . 114.5(3) ?
C11B O1B H1OB . . 109.5 ?
O3B N1B O4B . . 121.7(3) ?
O3B N1B C1B . . 119.2(2) ?
O4B N1B C1B . . 119.1(3) ?
C6B N2B C7B . . 125.3(3) ?
C6B N2B H2NB . . 111(2) ?
C7B N2B H2NB . . 123(2) ?
C2B C1B C6B . . 121.4(3) ?
C2B C1B N1B . . 116.7(3) ?
C6B C1B N1B . . 121.9(3) ?
C3B C2B C1B . . 120.5(3) ?
C3B C2B H2BA . . 119.7 ?
C1B C2B H2BA . . 119.7 ?
C2B C3B C4B . . 119.3(3) ?
C2B C3B C11B . . 120.1(3) ?
C4B C3B C11B . . 120.6(3) ?
C5B C4B C3B . . 120.5(3) ?
C5B C4B H4BA . . 119.7 ?
C3B C4B H4BA . . 119.7 ?
C4B C5B C6B . . 122.4(3) ?
C4B C5B H5BA . . 118.8 ?
C6B C5B H5BA . . 118.8 ?
N2B C6B C5B . . 120.3(3) ?
N2B C6B C1B . . 123.9(3) ?
C5B C6B C1B . . 115.8(3) ?
N2B C7B C8B . . 107.8(3) ?
N2B C7B C10B . . 111.7(3) ?
C8B C7B C10B . . 112.2(3) ?
N2B C7B H7BA . . 108.4 ?
C8B C7B H7BA . . 108.4 ?
C10B C7B H7BA . . 108.4 ?
C9D C8B C7B . . 127.5(7) ?
C9D C8B C9B . . 112.1(7) ?
C7B C8B C9B . . 109.1(5) ?
C7B C8B H8BA . . 110.6 ?
C9B C8B H8BA . . 110.4 ?
C9D C8B H8BB . . 86.3 ?
C7B C8B H8BB . . 109.4 ?
C9B C8B H8BB . . 109.1 ?
H8BA C8B H8BB . . 108.2 ?
C9D C8B H8BC . . 107.0 ?
C7B C8B H8BC . . 105.3 ?
C9B C8B H8BC . . 88.3 ?
H8BA C8B H8BC . . 130.2 ?
C9D C8B H8BD . . 103.5 ?
C7B C8B H8BD . . 105.7 ?
H8BA C8B H8BD . . 96.2 ?
H8BB C8B H8BD . . 125.8 ?
H8BC C8B H8BD . . 106.3 ?
C9D C8B H8BE . . 76.2 ?
C7B C8B H8BE . . 109.3 ?
C9B C8B H8BE . . 119.7 ?
H8BA C8B H8BE . . 97.0 ?
H8BD C8B H8BE . . 135.1 ?
C7B C8B H8BF . . 110.3 ?
C9B C8B H8BF . . 98.3 ?
H8BB C8B H8BF . . 119.8 ?
H8BC C8B H8BF . . 139.1 ?
H8BD C8B H8BF . . 83.0 ?
H8BE C8B H8BF . . 109.5 ?
C9D C8B H8BG . . 118.4 ?
C7B C8B H8BG . . 108.8 ?
H8BA C8B H8BG . . 120.8 ?
H8BB C8B H8BG . . 98.1 ?
H8BC C8B H8BG . . 76.2 ?
H8BE C8B H8BG . . 109.5 ?
H8BF C8B H8BG . . 109.5 ?
C8B C9B H9BA . . 109.5 ?
H8BD C9B H9BA . . 107.2 ?
C8B C9B H9BB . . 109.5 ?
H8BD C9B H9BB . . 129.6 ?
C8B C9B H9BC . . 109.5 ?
H8BD C9B H9BC . . 89.1 ?
H8BA C9D H8BB . . 78.9 ?
H8BA C9D H8BE . . 80.7 ?
C8B C9D H8BF . . 46.9 ?
H8BB C9D H8BF . . 84.7 ?
H8BE C9D H8BF . . 87.8 ?
C8B C9D H9DA . . 109.5 ?
C8B C9D H9DB . . 109.5 ?
H9DA C9D H9DB . . 109.5 ?
C8B C9D H9DC . . 109.5 ?
H9DA C9D H9DC . . 109.5 ?
H9DB C9D H9DC . . 109.5 ?
C10B C9E H9EA . . 109.5 ?
C10B C9E H9EB . . 109.5 ?
C10B C9E H9EC . . 109.5 ?
H9EA C9E H10G . . 80.3 ?
H9EB C9E H10G . . 130.4 ?
H9EC C9E H10G . . 112.4 ?
H9EA C9E H10J . . 80.3 ?
H9EB C9E H10J . . 130.4 ?
H9EC C9E H10J . . 112.4 ?
C9E C10B C7B . . 96.8(9) ?
C9E C10B H10F . . 126.4 ?
C7B C10B H10F . . 108.6 ?
C7B C10B H10G . . 109.9 ?
H10F C10B H10G . . 109.5 ?
C9E C10B H10H . . 104.5 ?
C7B C10B H10H . . 109.9 ?
H10F C10B H10H . . 109.5 ?
H10G C10B H10H . . 109.5 ?
C9E C10B H10I . . 126.4 ?
C7B C10B H10I . . 108.6 ?
H10G C10B H10I . . 109.5 ?
H10H C10B H10I . . 109.5 ?
C7B C10B H10J . . 109.9 ?
H10F C10B H10J . . 109.5 ?
H10H C10B H10J . . 109.5 ?
H10I C10B H10J . . 109.5 ?
C9E C10B H10K . . 104.5 ?
C7B C10B H10K . . 109.9 ?
H10F C10B H10K . . 109.5 ?
H10G C10B H10K . . 109.5 ?
H10I C10B H10K . . 109.5 ?
H10J C10B H10K . . 109.5 ?
C9E C10B H10L . . 115.1 ?
C7B C10B H10L . . 111.1 ?
H10G C10B H10L . . 98.5 ?
H10H C10B H10L . . 117.3 ?
H10J C10B H10L . . 98.5 ?
H10K C10B H10L . . 117.3 ?
C9E C10B H10M . . 111.4 ?
C7B C10B H10M . . 112.3 ?
H10F C10B H10M . . 101.5 ?
H10G C10B H10M . . 114.7 ?
H10I C10B H10M . . 101.5 ?
H10J C10B H10M . . 114.7 ?
H10L C10B H10M . . 109.6 ?
O2B C11B O1B . . 124.0(3) ?
O2B C11B C3B . . 119.9(3) ?
O1B C11B C3B . . 116.1(3) ?

loop_
_geom_bond_atom_site_label_1
_geom_bond_atom_site_label_2
_geom_bond_site_symmetry_2
_geom_bond_distance
_geom_bond_publ_flag
O1A C11A . 1.317(3) ?
O1A H1OA . 0.8200 ?
O2A C11A . 1.235(3) ?
O3A N1A . 1.231(3) ?
O4A N1A . 1.244(3) ?
N1A C1A . 1.449(4) ?
N2A C6A . 1.348(4) ?
N2A C7A . 1.470(4) ?
N2A H2NA . 0.80(3) ?
C1A C2A . 1.393(4) ?
C1A C6A . 1.420(4) ?
C2A C3A . 1.382(4) ?
C2A H2AA . 0.9300 ?
C3A C4A . 1.408(4) ?
C3A C11A . 1.464(4) ?
C4A C5A . 1.364(4) ?
C4A H4AA . 0.9300 ?
C5A C6A . 1.419(4) ?
C5A H5AA . 0.9300 ?
C7A C10A . 1.524(4) ?
C7A C8A . 1.525(4) ?
C7A H7AA . 0.9800 ?
C8A C9A . 1.541(7) ?
C8A H8AA . 0.9601 ?
C8A H8AB . 0.9599 ?
C8A H8AC . 0.9601 ?
C8A H8AD . 0.9599 ?
C8A H8AE . 0.9600 ?
C9A H8AE . 0.5846 ?
C9A H9AA . 0.9600 ?
C9A H9AB . 0.9600 ?
C9A H9AC . 0.9600 ?
C9C C10A . 1.586(16) ?
C9C H9CA . 0.9600 ?
C9C H9CB . 0.9600 ?
C9C H9CC . 0.9600 ?
C9C H10B . 0.7203 ?
C10A H10A . 0.9601 ?
C10A H10B . 0.9599 ?
C10A H10C . 0.9600 ?
C10A H10D . 0.9601 ?
C10A H10E . 0.9600 ?
O1B C11B . 1.283(4) ?
O1B H1OB . 0.8200 ?
O2B C11B . 1.254(4) ?
O3B N1B . 1.231(3) ?
O4B N1B . 1.242(3) ?
N1B C1B . 1.443(4) ?
N2B C6B . 1.348(4) ?
N2B C7B . 1.472(4) ?
N2B H2NB . 0.88(4) ?
C1B C2B . 1.393(4) ?
C1B C6B . 1.429(4) ?
C2B C3B . 1.372(4) ?
C2B H2BA . 0.9300 ?
C3B C4B . 1.403(4) ?
C3B C11B . 1.483(4) ?
C4B C5B . 1.369(4) ?
C4B H4BA . 0.9300 ?
C5B C6B . 1.406(4) ?
C5B H5BA . 0.9300 ?
C7B C8B . 1.509(5) ?
C7B C10B . 1.511(6) ?
C7B H7BA . 0.9800 ?
C8B C9D . 1.297(14) ?
C8B C9B . 1.599(9) ?
C8B H8BA . 0.9601 ?
C8B H8BB . 0.9600 ?
C8B H8BC . 0.9600 ?
C8B H8BD . 0.9600 ?
C8B H8BE . 0.9600 ?
C8B H8BF . 0.9601 ?
C8B H8BG . 0.9600 ?
C9B H8BD . 0.7494 ?
C9B H8BG . 0.6932 ?
C9B H9BA . 0.9600 ?
C9B H9BB . 0.9600 ?
C9B H9BC . 0.9600 ?
C9D H8BA . 0.5627 ?
C9D H8BB . 1.5624 ?
C9D H8BE . 1.4173 ?
C9D H8BF . 0.7266 ?
C9D H9DA . 0.9600 ?
C9D H9DB . 0.9600 ?
C9D H9DC . 0.9600 ?
C9E C10B . 1.408(9) ?
C9E H9EA . 0.9600 ?
C9E H9EB . 0.9600 ?
C9E H9EC . 0.9600 ?
C9E H10G . 0.5739 ?
C9E H10J . 0.5739 ?
C10B H10F . 0.9600 ?
C10B H10G . 0.9599 ?
C10B H10H . 0.9599 ?
C10B H10I . 0.9600 ?
C10B H10J . 0.9599 ?
C10B H10K . 0.9599 ?
C10B H10L . 0.9600 ?
C10B H10M . 0.9601 ?

loop_
_geom_hbond_atom_site_label_D
_geom_hbond_atom_site_label_H
_geom_hbond_atom_site_label_A
_geom_hbond_site_symmetry_A
_geom_hbond_distance_DH
_geom_hbond_distance_HA
_geom_hbond_distance_DA
_geom_hbond_angle_DHA
_geom_hbond_publ_flag
O1A H1OA O2A 3_677 0.8200 1.8300 2.646(3) 175.00 yes
O1B H1OB O2B 3_766 0.8200 1.8000 2.618(3) 172.00 yes
N2A H2NA O4A . 0.80(3) 1.97(3) 2.630(4) 139(3) yes
N2B H2NB O4B . 0.88(3) 1.90(3) 2.627(4) 139(3) yes
C5A H5AA O3A 2_646 0.9300 2.4400 3.316(4) 157.00 yes
C5B H5BA O3B 2_756 0.9300 2.4700 3.253(4) 142.00 yes
